data_7040080
loop_
_publ_author_name
'Chu, Terry'
'Belding, Lee'
'Poddutoori, Prashanth K.'
'van der Est, Art'
'Dudding, Travis'
'Korobkov, Ilia'
'Nikonov, Georgii I.'

_publ_section_title
;
 Unique molecular geometries of reduced 4- and 5-coordinate zinc complexes
 stabilised by diiminopyridine ligand.
;
_journal_issue 34
_journal_name_full 'Dalton transactions (Cambridge, England : 2003)'
_journal_page_first 13440
_journal_page_last 13448
_journal_paper_doi 10.1039/c6dt02001a
_journal_volume 45
_journal_year 2016
_chemical_formula_sum 'C40 H53 Cl N5 Zn'
_chemical_formula_weight 704.69
_chemical_properties_physical Air-sensitive,Moisture-sensitive,Oxygen-sensitive
_space_group_crystal_system triclinic
_space_group_IT_number 2
_space_group_name_Hall '-P 1'
_space_group_name_H-M_alt 'P -1'
_symmetry_space_group_name_Hall '-P 1'
_symmetry_space_group_name_H-M 'P -1'
_atom_sites_solution_hydrogens geom
_audit_creation_method SHELXL-2014/7
_audit_update_record
;
2016-04-28 deposited with the CCDC.
2016-06-06 downloaded from the CCDC.
;
_cell_angle_alpha 108.549(2)
_cell_angle_beta 90.012(2)
_cell_angle_gamma 93.205(2)
_cell_formula_units_Z 2
_cell_length_a 8.8613(4)
_cell_length_b 12.6319(6)
_cell_length_c 17.9853(8)
_cell_measurement_reflns_used 9916
_cell_measurement_temperature 200(2)
_cell_measurement_theta_max 28.25
_cell_measurement_theta_min 2.37
_cell_volume 1905.27(15)
_computing_cell_refinement 'APEX II, Bruker (2012)'
_computing_data_collection 'APEX II, Bruker (2012)'
_computing_data_reduction 'XPREP, Bruker (2012)'
_computing_molecular_graphics 'SHELXTL, Bruker (2015)'
_computing_publication_material 'SHELXTL, Bruker (2015)'
_computing_structure_refinement 'SHELXL-2014/7 (Sheldrick, 2014)'
_computing_structure_solution 'SHELXL-2014/7 (Sheldrick, 2014)'
_diffrn_ambient_temperature 200(2)
_diffrn_measured_fraction_theta_full 0.992
_diffrn_measured_fraction_theta_max 0.987
_diffrn_measurement_device_type 'Bruker APEX-II CCD'
_diffrn_measurement_method '\f and \w scans'
_diffrn_radiation_type MoK\a
_diffrn_radiation_wavelength 0.71073
_diffrn_reflns_av_R_equivalents 0.0292
_diffrn_reflns_av_unetI/netI 0.0430
_diffrn_reflns_Laue_measured_fraction_full 0.992
_diffrn_reflns_Laue_measured_fraction_max 0.987
_diffrn_reflns_limit_h_max 11
_diffrn_reflns_limit_h_min -11
_diffrn_reflns_limit_k_max 15
_diffrn_reflns_limit_k_min -16
_diffrn_reflns_limit_l_max 23
_diffrn_reflns_limit_l_min 0
_diffrn_reflns_number 28106
_diffrn_reflns_point_group_measured_fraction_full 0.992
_diffrn_reflns_point_group_measured_fraction_max 0.987
_diffrn_reflns_theta_full 25.242
_diffrn_reflns_theta_max 28.349
_diffrn_reflns_theta_min 1.741
_diffrn_source 'sealed X-ray tube'
_exptl_absorpt_coefficient_mu 0.748
_exptl_absorpt_correction_T_max 0.745685
_exptl_absorpt_correction_T_min 0.649428
_exptl_absorpt_correction_type multi-scan
_exptl_absorpt_process_details 'SADABS, Bruker (2003)'
_exptl_crystal_colour brown
_exptl_crystal_density_diffrn 1.228
_exptl_crystal_description block
_exptl_crystal_F_000 750
_exptl_crystal_size_max 0.190
_exptl_crystal_size_mid 0.120
_exptl_crystal_size_min 0.100
_refine_diff_density_max 0.543
_refine_diff_density_min -0.625
_refine_diff_density_rms 0.063
_refine_ls_extinction_method none
_refine_ls_goodness_of_fit_ref 0.863
_refine_ls_hydrogen_treatment constr
_refine_ls_matrix_type full
_refine_ls_number_parameters 425
_refine_ls_number_reflns 9342
_refine_ls_number_restraints 21
_refine_ls_restrained_S_all 0.863
_refine_ls_R_factor_all 0.0676
_refine_ls_R_factor_gt 0.0465
_refine_ls_shift/su_max 0.001
_refine_ls_shift/su_mean 0.000
_refine_ls_structure_factor_coef Fsqd
_refine_ls_weighting_details 'w=1/[\s^2^(Fo^2^)+(0.0983P)^2^+1.0676P] where P=(Fo^2^+2Fc^2^)/3'
_refine_ls_weighting_scheme calc
_refine_ls_wR_factor_gt 0.1223
_refine_ls_wR_factor_ref 0.1397
_reflns_Friedel_coverage 0.000
_reflns_number_gt 15276
_reflns_number_total 28106
_reflns_threshold_expression 'I > 2\s(I)'
_cod_data_source_file c6dt02001a2.cif
_cod_data_source_block gn039_5
_cod_depositor_comments 'Adding full bibliography for 7040079--7040082.cif.'
_cod_original_cell_volume 1905.28(15)
_cod_database_code 7040080
_shelx_shelxl_version_number 2014/7
_shelx_space_group_comment
; 
The symmetry employed for this shelxl refinement is uniquely defined 
by the following loop, which should always be used as a source of 
symmetry information in preference to the above space-group names. 
They are only intended as comments. 
;
_shelx_estimated_absorpt_t_min 0.871
_shelx_estimated_absorpt_t_max 0.929

loop_
_space_group_symop_operation_xyz
'x, y, z'
'-x, -y, -z'

loop_
_atom_site_label
_atom_site_type_symbol
_atom_site_fract_x
_atom_site_fract_y
_atom_site_fract_z
_atom_site_U_iso_or_equiv
_atom_site_adp_type
_atom_site_occupancy
_atom_site_site_symmetry_order
_atom_site_calc_flag
_atom_site_refinement_flags_posn
_atom_site_refinement_flags_adp
Zn1 Zn 0.54583(4) 0.95975(3) 0.73654(2) 0.03298(10) Uani 1 1 d . .
Cl1 Cl 0.74659(9) 0.95803(7) 0.81051(5) 0.0480(2) Uani 1 1 d . .
N1 N 0.4463(3) 0.95615(17) 0.63614(11) 0.0279(4) Uani 1 1 d . .
N3 N 0.5343(3) 0.77380(17) 0.65672(13) 0.0310(4) Uani 1 1 d . .
N2 N 0.5700(3) 1.13781(17) 0.73759(12) 0.0277(4) Uani 1 1 d . .
N4 N 0.3679(3) 0.9469(2) 0.80895(13) 0.0345(5) Uani 1 1 d . .
N5 N 0.0397(4) 0.8305(3) 0.93540(16) 0.0557(7) Uani 1 1 d . .
C9 C 0.4138(5) 0.6453(2) 0.53396(19) 0.0486(8) Uani 1 1 d . .
H9A H 0.3479 0.6543 0.4929 0.073 Uiso 1 1 calc R U
H9B H 0.5078 0.6135 0.5107 0.073 Uiso 1 1 calc R U
H9C H 0.3623 0.5949 0.5588 0.073 Uiso 1 1 calc R U
C8 C 0.4496(3) 0.7578(2) 0.59485(15) 0.0322(5) Uani 1 1 d . .
C7 C 0.3947(3) 0.8574(2) 0.58243(15) 0.0304(5) Uani 1 1 d . .
C6 C 0.3058(3) 0.8562(3) 0.51918(17) 0.0380(6) Uani 1 1 d . .
H6A H 0.2675 0.7870 0.4832 0.046 Uiso 1 1 calc R U
C5 C 0.2721(4) 0.9572(3) 0.50815(17) 0.0423(7) Uani 1 1 d . .
H5A H 0.2091 0.9574 0.4655 0.051 Uiso 1 1 calc R U
C4 C 0.3317(3) 1.0565(2) 0.56023(17) 0.0363(6) Uani 1 1 d . .
H4A H 0.3131 1.1255 0.5524 0.044 Uiso 1 1 calc R U
C3 C 0.4189(3) 1.0553(2) 0.62412(15) 0.0279(5) Uani 1 1 d . .
C2 C 0.4913(3) 1.1532(2) 0.68076(15) 0.0290(5) Uani 1 1 d . .
C1 C 0.4777(4) 1.2661(2) 0.67019(18) 0.0455(7) Uani 1 1 d . .
H1A H 0.4137 1.2579 0.6240 0.068 Uiso 1 1 calc R U
H1B H 0.4323 1.3166 0.7168 0.068 Uiso 1 1 calc R U
H1C H 0.5783 1.2972 0.6628 0.068 Uiso 1 1 calc R U
C22 C 0.6223(3) 0.6866(2) 0.66572(17) 0.0358(6) Uani 1 1 d . .
C21 C 0.3097(4) 1.3622(4) 0.8789(3) 0.0664(11) Uani 1 1 d . .
H21A H 0.2069 1.3395 0.8901 0.100 Uiso 1 1 calc R U
H21B H 0.3449 1.4306 0.9204 0.100 Uiso 1 1 calc R U
H21C H 0.3098 1.3762 0.8284 0.100 Uiso 1 1 calc R U
C20 C 0.4094(6) 1.2444(5) 0.9533(3) 0.0860(15) Uani 1 1 d . .
H20A H 0.3045 1.2261 0.9642 0.129 Uiso 1 1 calc R U
H20B H 0.4708 1.1810 0.9500 0.129 Uiso 1 1 calc R U
H20C H 0.4493 1.3104 0.9955 0.129 Uiso 1 1 calc R U
C19 C 0.4150(4) 1.2690(3) 0.87562(19) 0.0477(8) Uani 1 1 d . .
H19A H 0.3774 1.2000 0.8330 0.057 Uiso 1 1 calc R U
C23 C 0.5793(4) 0.6319(2) 0.71971(19) 0.0435(7) Uani 1 1 d . .
C38 C 0.2310(3) 0.9068(3) 0.77866(17) 0.0369(6) Uani 1 1 d . .
H38A H 0.2101 0.9042 0.7263 0.044 Uiso 1 1 calc R U
C37 C 0.1188(3) 0.8692(3) 0.81770(18) 0.0422(7) Uani 1 1 d . .
H37A H 0.0241 0.8411 0.7923 0.051 Uiso 1 1 calc R U
C36 C 0.1438(4) 0.8724(3) 0.89586(18) 0.0424(7) Uani 1 1 d . .
C35 C 0.2840(4) 0.9219(3) 0.92926(19) 0.0544(9) Uani 1 1 d . .
H35A H 0.3050 0.9328 0.9831 0.065 Uiso 1 1 calc R U
C10 C 0.6510(3) 1.2304(2) 0.79279(16) 0.0307(5) Uani 1 1 d . .
C11 C 0.8047(3) 1.2515(2) 0.78190(18) 0.0365(6) Uani 1 1 d . .
C12 C 0.8794(4) 1.3450(3) 0.8351(2) 0.0488(8) Uani 1 1 d . .
H12A H 0.9832 1.3613 0.8277 0.059 Uiso 1 1 calc R U
C15 C 0.5761(4) 1.2973(2) 0.85859(17) 0.0390(6) Uani 1 1 d . .
C16 C 0.8909(3) 1.1757(2) 0.71487(19) 0.0401(6) Uani 1 1 d . .
H16A H 0.8201 1.1115 0.6855 0.048 Uiso 1 1 calc R U
C24 C 0.6755(5) 0.5557(3) 0.7322(2) 0.0571(10) Uani 1 1 d . .
H24A H 0.6483 0.5177 0.7685 0.069 Uiso 1 1 calc R U
C26 C 0.8500(4) 0.5890(3) 0.6403(3) 0.0607(10) Uani 1 1 d . .
H26A H 0.9428 0.5737 0.6135 0.073 Uiso 1 1 calc R U
C25 C 0.8089(5) 0.5343(3) 0.6931(3) 0.0644(11) Uani 1 1 d . .
H25A H 0.8730 0.4818 0.7024 0.077 Uiso 1 1 calc R U
C27 C 0.7583(4) 0.6660(3) 0.6253(2) 0.0446(7) Uani 1 1 d . .
C28 C 0.4315(5) 0.6547(3) 0.7620(2) 0.0500(8) Uani 1 1 d . .
H28A H 0.4052 0.7316 0.7644 0.060 Uiso 1 1 calc R U
C30 C 0.3042(5) 0.5739(4) 0.7178(3) 0.0759(13) Uani 1 1 d . .
H30A H 0.2102 0.5909 0.7467 0.114 Uiso 1 1 calc R U
H30B H 0.2915 0.5815 0.6656 0.114 Uiso 1 1 calc R U
H30C H 0.3287 0.4971 0.7124 0.114 Uiso 1 1 calc R U
C14 C 0.6571(4) 1.3890(3) 0.9099(2) 0.0534(9) Uani 1 1 d . .
H14A H 0.6081 1.4355 0.9544 0.064 Uiso 1 1 calc R U
C13 C 0.8068(4) 1.4140(3) 0.8978(2) 0.0560(9) Uani 1 1 d . .
H13A H 0.8591 1.4785 0.9326 0.067 Uiso 1 1 calc R U
C18 C 0.9439(5) 1.2366(3) 0.6580(2) 0.0558(9) Uani 1 1 d . .
H18A H 0.9991 1.1859 0.6153 0.084 Uiso 1 1 calc R U
H18B H 0.8561 1.2613 0.6362 0.084 Uiso 1 1 calc R U
H18C H 1.0106 1.3018 0.6858 0.084 Uiso 1 1 calc R U
C17 C 1.0250(4) 1.1282(3) 0.7433(2) 0.0545(9) Uani 1 1 d . .
H17A H 1.0769 1.0800 0.6981 0.082 Uiso 1 1 calc R U
H17B H 1.0952 1.1897 0.7734 0.082 Uiso 1 1 calc R U
H17C H 0.9895 1.0844 0.7768 0.082 Uiso 1 1 calc R U
C34 C 0.3906(4) 0.9548(3) 0.88478(18) 0.0504(8) Uani 1 1 d . .
H34A H 0.4860 0.9849 0.9086 0.060 Uiso 1 1 calc R U
C33 C 0.9319(6) 0.8182(4) 0.6055(3) 0.0805(14) Uani 1 1 d . U
H33A H 0.8959 0.8683 0.6550 0.121 Uiso 1 1 calc R U
H33B H 1.0227 0.7836 0.6156 0.121 Uiso 1 1 calc R U
H33C H 0.9562 0.8610 0.5698 0.121 Uiso 1 1 calc R U
C32 C 0.8612(8) 0.6481(4) 0.4914(3) 0.100(2) Uani 1 1 d . U
H32A H 0.7804 0.5906 0.4687 0.150 Uiso 1 1 calc R U
H32B H 0.8850 0.6899 0.4550 0.150 Uiso 1 1 calc R U
H32C H 0.9515 0.6125 0.5008 0.150 Uiso 1 1 calc R U
C31 C 0.8095(4) 0.7277(3) 0.5685(2) 0.0502(8) Uani 1 1 d . U
H31A H 0.7204 0.7652 0.5565 0.060 Uiso 1 1 calc R U
C39 C -0.0918(4) 0.7630(4) 0.8961(2) 0.0639(10) Uani 1 1 d . .
H39A H -0.1537 0.7406 0.9343 0.096 Uiso 1 1 calc R U
H39B H -0.1514 0.8065 0.8716 0.096 Uiso 1 1 calc R U
H39C H -0.0595 0.6961 0.8557 0.096 Uiso 1 1 calc R U
C40 C 0.0679(6) 0.8368(5) 1.0165(2) 0.0821(15) Uani 1 1 d . .
H40A H -0.0194 0.8025 1.0356 0.123 Uiso 1 1 calc R U
H40B H 0.1581 0.7967 1.0195 0.123 Uiso 1 1 calc R U
H40C H 0.0840 0.9153 1.0490 0.123 Uiso 1 1 calc R U
C29 C 0.4444(7) 0.6529(5) 0.8464(3) 0.0836(14) Uani 1 1 d . .
H29A H 0.5271 0.7056 0.8740 0.125 Uiso 1 1 calc R U
H29B H 0.3494 0.6747 0.8733 0.125 Uiso 1 1 calc R U
H29C H 0.4650 0.5773 0.8461 0.125 Uiso 1 1 calc R U

loop_
_atom_site_aniso_label
_atom_site_aniso_U_11
_atom_site_aniso_U_22
_atom_site_aniso_U_33
_atom_site_aniso_U_23
_atom_site_aniso_U_13
_atom_site_aniso_U_12
Zn1 0.02554(16) 0.04653(18) 0.02953(15) 0.01612(12) -0.00185(13) 0.00061(14)
Cl1 0.0356(4) 0.0583(5) 0.0528(5) 0.0220(4) -0.0166(3) -0.0001(3)
N1 0.0293(11) 0.0298(10) 0.0235(9) 0.0073(8) -0.0013(9) 0.0003(9)
N3 0.0309(11) 0.0288(10) 0.0331(11) 0.0099(8) 0.0004(10) 0.0003(10)
N2 0.0254(10) 0.0271(10) 0.0288(10) 0.0066(8) 0.0011(9) 0.0006(9)
N4 0.0335(12) 0.0417(13) 0.0287(11) 0.0128(10) -0.0011(10) -0.0033(10)
N5 0.0501(17) 0.079(2) 0.0424(14) 0.0282(14) 0.0038(13) -0.0157(16)
C9 0.064(2) 0.0313(14) 0.0439(17) 0.0041(12) -0.0106(16) -0.0016(15)
C8 0.0330(14) 0.0297(12) 0.0320(12) 0.0078(10) 0.0020(11) -0.0031(11)
C7 0.0299(13) 0.0335(13) 0.0256(12) 0.0070(10) 0.0011(10) -0.0013(10)
C6 0.0402(16) 0.0403(15) 0.0298(13) 0.0072(11) -0.0062(11) -0.0055(12)
C5 0.0445(17) 0.0504(17) 0.0324(14) 0.0140(13) -0.0130(12) 0.0012(14)
C4 0.0374(15) 0.0396(14) 0.0344(14) 0.0149(12) -0.0053(11) 0.0043(12)
C3 0.0277(12) 0.0320(12) 0.0259(11) 0.0116(10) 0.0021(9) 0.0034(10)
C2 0.0275(13) 0.0304(12) 0.0302(12) 0.0111(10) 0.0016(10) 0.0032(10)
C1 0.061(2) 0.0326(13) 0.0443(16) 0.0140(12) -0.0108(16) 0.0004(15)
C22 0.0388(15) 0.0266(12) 0.0402(15) 0.0086(11) -0.0064(12) 0.0001(11)
C21 0.043(2) 0.071(3) 0.071(3) 0.001(2) -0.0026(18) 0.0062(19)
C20 0.086(4) 0.112(4) 0.064(3) 0.036(3) 0.013(3) -0.002(3)
C19 0.0399(17) 0.0512(18) 0.0402(16) -0.0019(14) 0.0069(13) 0.0009(14)
C23 0.0497(19) 0.0346(14) 0.0468(17) 0.0145(13) -0.0062(14) -0.0014(13)
C38 0.0332(14) 0.0473(16) 0.0335(14) 0.0163(12) 0.0001(11) 0.0103(13)
C37 0.0281(14) 0.0615(19) 0.0420(16) 0.0234(14) -0.0007(12) 0.0044(14)
C36 0.0406(17) 0.0527(18) 0.0355(15) 0.0163(13) 0.0073(13) 0.0023(14)
C35 0.053(2) 0.079(2) 0.0301(15) 0.0194(16) -0.0036(14) -0.0184(18)
C10 0.0283(13) 0.0292(12) 0.0329(13) 0.0073(10) -0.0040(11) 0.0022(10)
C11 0.0334(14) 0.0322(13) 0.0411(15) 0.0076(11) -0.0056(12) 0.0017(11)
C12 0.0342(16) 0.0435(17) 0.059(2) 0.0045(15) -0.0098(14) -0.0049(13)
C15 0.0385(15) 0.0359(14) 0.0365(14) 0.0029(11) -0.0012(13) 0.0016(13)
C16 0.0278(14) 0.0370(14) 0.0492(17) 0.0055(12) 0.0014(13) -0.0028(12)
C24 0.074(3) 0.0355(16) 0.066(2) 0.0220(16) -0.0140(19) 0.0022(16)
C26 0.047(2) 0.049(2) 0.080(3) 0.0119(19) 0.0007(19) 0.0155(17)
C25 0.067(3) 0.0430(19) 0.087(3) 0.0233(19) -0.011(2) 0.0198(18)
C27 0.0405(17) 0.0349(15) 0.0540(19) 0.0075(13) -0.0008(14) 0.0039(13)
C28 0.062(2) 0.0419(16) 0.0514(18) 0.0231(14) 0.0039(17) 0.0029(16)
C30 0.058(3) 0.082(3) 0.083(3) 0.023(3) 0.007(2) -0.009(2)
C14 0.050(2) 0.0471(18) 0.0464(19) -0.0084(15) -0.0038(15) 0.0014(16)
C13 0.049(2) 0.0428(18) 0.057(2) -0.0083(15) -0.0149(16) -0.0078(15)
C18 0.060(2) 0.055(2) 0.0498(19) 0.0143(16) -0.0020(16) 0.0006(17)
C17 0.0388(18) 0.055(2) 0.072(2) 0.0206(17) 0.0076(16) 0.0133(15)
C34 0.0465(19) 0.066(2) 0.0339(15) 0.0130(14) -0.0065(13) -0.0197(16)
C33 0.085(3) 0.070(3) 0.075(3) 0.011(2) 0.013(3) -0.026(2)
C32 0.147(6) 0.068(3) 0.069(3) 0.002(2) 0.040(3) -0.014(3)
C31 0.0423(18) 0.0516(19) 0.0565(19) 0.0168(15) 0.0109(15) 0.0050(15)
C39 0.046(2) 0.090(3) 0.065(2) 0.042(2) -0.0010(17) -0.0174(19)
C40 0.077(3) 0.132(4) 0.043(2) 0.043(2) 0.0021(19) -0.030(3)
C29 0.104(4) 0.100(4) 0.059(2) 0.041(2) 0.010(3) 0.010(3)

loop_
_atom_type_symbol
_atom_type_description
_atom_type_scat_dispersion_real
_atom_type_scat_dispersion_imag
_atom_type_scat_source
C C 0.0033 0.0016 'International Tables Vol C Tables 4.2.6.8 and 6.1.1.4'
H H 0.0000 0.0000 'International Tables Vol C Tables 4.2.6.8 and 6.1.1.4'
N N 0.0061 0.0033 'International Tables Vol C Tables 4.2.6.8 and 6.1.1.4'
Cl Cl 0.1484 0.1585 'International Tables Vol C Tables 4.2.6.8 and 6.1.1.4'
Zn Zn 0.2839 1.4301 'International Tables Vol C Tables 4.2.6.8 and 6.1.1.4'

loop_
_geom_angle_atom_site_label_1
_geom_angle_atom_site_label_2
_geom_angle_atom_site_label_3
_geom_angle
N1 Zn1 N4 104.53(10)
N1 Zn1 Cl1 153.01(7)
N4 Zn1 Cl1 102.19(7)
N1 Zn1 N2 76.05(8)
N4 Zn1 N2 107.60(9)
Cl1 Zn1 N2 99.44(6)
N1 Zn1 N3 73.71(8)
N4 Zn1 N3 97.58(9)
Cl1 Zn1 N3 99.13(6)
N2 Zn1 N3 144.55(7)
C3 N1 C7 119.7(2)
C3 N1 Zn1 118.95(17)
C7 N1 Zn1 121.16(17)
C8 N3 C22 121.1(2)
C8 N3 Zn1 111.87(17)
C22 N3 Zn1 126.58(17)
C2 N2 C10 119.9(2)
C2 N2 Zn1 111.75(17)
C10 N2 Zn1 128.28(16)
C38 N4 C34 115.9(3)
C38 N4 Zn1 120.63(19)
C34 N4 Zn1 121.9(2)
C36 N5 C39 121.5(3)
C36 N5 C40 120.7(3)
C39 N5 C40 117.1(3)
N3 C8 C7 116.4(2)
N3 C8 C9 124.4(3)
C7 C8 C9 119.1(2)
N1 C7 C6 120.9(3)
N1 C7 C8 114.8(2)
C6 C7 C8 124.2(3)
C7 C6 C5 119.7(3)
C4 C5 C6 119.1(3)
C3 C4 C5 119.9(3)
N1 C3 C4 120.6(2)
N1 C3 C2 114.6(2)
C4 C3 C2 124.8(2)
N2 C2 C3 117.3(2)
N2 C2 C1 123.5(2)
C3 C2 C1 119.2(2)
C27 C22 C23 121.4(3)
C27 C22 N3 118.3(3)
C23 C22 N3 120.0(3)
C15 C19 C20 109.7(3)
C15 C19 C21 112.9(3)
C20 C19 C21 109.2(3)
C24 C23 C22 118.1(3)
C24 C23 C28 121.4(3)
C22 C23 C28 120.5(3)
N4 C38 C37 124.6(3)
C38 C37 C36 119.8(3)
N5 C36 C35 122.7(3)
N5 C36 C37 122.0(3)
C35 C36 C37 115.3(3)
C34 C35 C36 120.4(3)
C11 C10 C15 121.0(3)
C11 C10 N2 119.5(2)
C15 C10 N2 119.5(3)
C12 C11 C10 118.2(3)
C12 C11 C16 119.8(3)
C10 C11 C16 122.0(3)
C13 C12 C11 121.7(3)
C14 C15 C10 118.0(3)
C14 C15 C19 120.2(3)
C10 C15 C19 121.7(3)
C11 C16 C18 111.1(3)
C11 C16 C17 112.5(3)
C18 C16 C17 109.7(3)
C25 C24 C23 121.4(4)
C25 C26 C27 121.3(4)
C24 C25 C26 119.9(3)
C26 C27 C22 117.9(3)
C26 C27 C31 119.9(3)
C22 C27 C31 122.2(3)
C30 C28 C23 111.5(3)
C30 C28 C29 110.8(4)
C23 C28 C29 111.9(4)
C13 C14 C15 121.6(3)
C14 C13 C12 119.4(3)
C35 C34 N4 123.7(3)
C32 C31 C33 111.0(4)
C32 C31 C27 111.9(3)
C33 C31 C27 111.1(3)

loop_
_geom_bond_atom_site_label_1
_geom_bond_atom_site_label_2
_geom_bond_distance
Zn1 N1 1.996(2)
Zn1 N4 2.077(2)
Zn1 Cl1 2.2264(8)
Zn1 N2 2.242(2)
Zn1 N3 2.327(2)
N1 C3 1.371(3)
N1 C7 1.366(3)
N3 C8 1.297(4)
N3 C22 1.434(3)
N2 C2 1.307(3)
N2 C10 1.427(3)
N4 C38 1.335(4)
N4 C34 1.350(4)
N5 C36 1.350(4)
N5 C39 1.446(5)
N5 C40 1.457(5)
C9 C8 1.510(4)
C8 C7 1.455(4)
C7 C6 1.379(4)
C6 C5 1.400(4)
C5 C4 1.382(4)
C4 C3 1.389(4)
C3 C2 1.446(4)
C2 C1 1.509(4)
C22 C27 1.401(4)
C22 C23 1.401(4)
C21 C19 1.529(5)
C20 C19 1.524(6)
C19 C15 1.507(4)
C23 C24 1.390(5)
C23 C28 1.511(5)
C38 C37 1.366(4)
C37 C36 1.411(4)
C36 C35 1.403(5)
C35 C34 1.369(5)
C10 C11 1.399(4)
C10 C15 1.408(4)
C11 C12 1.393(4)
C11 C16 1.517(4)
C12 C13 1.373(5)
C15 C14 1.392(4)
C16 C18 1.524(5)
C16 C17 1.519(5)
C24 C25 1.371(6)
C26 C25 1.380(6)
C26 C27 1.391(5)
C27 C31 1.525(5)
C28 C30 1.517(6)
C28 C29 1.530(5)
C14 C13 1.380(5)
C33 C31 1.518(6)
C32 C31 1.519(6)

loop_
_geom_torsion_atom_site_label_1
_geom_torsion_atom_site_label_2
_geom_torsion_atom_site_label_3
_geom_torsion_atom_site_label_4
_geom_torsion
C22 N3 C8 C7 -165.6(2)
Zn1 N3 C8 C7 7.0(3)
C22 N3 C8 C9 10.6(4)
Zn1 N3 C8 C9 -176.9(2)
C3 N1 C7 C6 -4.8(4)
Zn1 N1 C7 C6 169.9(2)
C3 N1 C7 C8 171.0(2)
Zn1 N1 C7 C8 -14.2(3)
N3 C8 C7 N1 3.1(4)
C9 C8 C7 N1 -173.2(3)
N3 C8 C7 C6 178.8(3)
C9 C8 C7 C6 2.5(4)
N1 C7 C6 C5 2.3(4)
C8 C7 C6 C5 -173.2(3)
C7 C6 C5 C4 1.4(5)
C6 C5 C4 C3 -2.5(5)
C7 N1 C3 C4 3.8(4)
Zn1 N1 C3 C4 -171.1(2)
C7 N1 C3 C2 -174.3(2)
Zn1 N1 C3 C2 10.9(3)
C5 C4 C3 N1 -0.1(4)
C5 C4 C3 C2 177.7(3)
C10 N2 C2 C3 176.5(2)
Zn1 N2 C2 C3 -6.4(3)
C10 N2 C2 C1 -1.2(4)
Zn1 N2 C2 C1 175.8(2)
N1 C3 C2 N2 -1.9(3)
C4 C3 C2 N2 -179.9(3)
N1 C3 C2 C1 175.9(2)
C4 C3 C2 C1 -2.0(4)
C8 N3 C22 C27 78.8(4)
Zn1 N3 C22 C27 -92.6(3)
C8 N3 C22 C23 -107.4(3)
Zn1 N3 C22 C23 81.2(3)
C27 C22 C23 C24 -0.2(5)
N3 C22 C23 C24 -173.8(3)
C27 C22 C23 C28 -179.4(3)
N3 C22 C23 C28 6.9(4)
C34 N4 C38 C37 -3.4(5)
Zn1 N4 C38 C37 162.8(2)
N4 C38 C37 C36 0.6(5)
C39 N5 C36 C35 -169.1(4)
C40 N5 C36 C35 1.0(6)
C39 N5 C36 C37 11.0(6)
C40 N5 C36 C37 -178.9(4)
C38 C37 C36 N5 -176.3(3)
C38 C37 C36 C35 3.8(5)
N5 C36 C35 C34 174.6(4)
C37 C36 C35 C34 -5.4(5)
C2 N2 C10 C11 -96.4(3)
Zn1 N2 C10 C11 87.1(3)
C2 N2 C10 C15 85.5(3)
Zn1 N2 C10 C15 -91.0(3)
C15 C10 C11 C12 -4.3(4)
N2 C10 C11 C12 177.6(3)
C15 C10 C11 C16 175.3(3)
N2 C10 C11 C16 -2.8(4)
C10 C11 C12 C13 1.5(5)
C16 C11 C12 C13 -178.2(3)
C11 C10 C15 C14 3.9(4)
N2 C10 C15 C14 -178.0(3)
C11 C10 C15 C19 -173.7(3)
N2 C10 C15 C19 4.4(4)
C20 C19 C15 C14 -60.7(5)
C21 C19 C15 C14 61.3(4)
C20 C19 C15 C10 116.9(4)
C21 C19 C15 C10 -121.1(3)
C12 C11 C16 C18 -65.6(4)
C10 C11 C16 C18 114.8(3)
C12 C11 C16 C17 57.9(4)
C10 C11 C16 C17 -121.8(3)
C22 C23 C24 C25 0.1(6)
C28 C23 C24 C25 179.3(4)
C23 C24 C25 C26 0.1(6)
C27 C26 C25 C24 -0.2(7)
C25 C26 C27 C22 0.1(6)
C25 C26 C27 C31 178.1(4)
C23 C22 C27 C26 0.1(5)
N3 C22 C27 C26 173.9(3)
C23 C22 C27 C31 -177.8(3)
N3 C22 C27 C31 -4.1(5)
C24 C23 C28 C30 -87.8(4)
C22 C23 C28 C30 91.4(4)
C24 C23 C28 C29 36.9(5)
C22 C23 C28 C29 -143.9(3)
C10 C15 C14 C13 -0.6(5)
C19 C15 C14 C13 177.0(4)
C15 C14 C13 C12 -2.2(6)
C11 C12 C13 C14 1.7(6)
C36 C35 C34 N4 2.9(6)
C38 N4 C34 C35 1.6(5)
Zn1 N4 C34 C35 -164.4(3)
C26 C27 C31 C32 49.7(5)
C22 C27 C31 C32 -132.4(4)
C26 C27 C31 C33 -75.0(5)
C22 C27 C31 C33 102.9(4)
